data_4332663
loop_
_publ_author_name
'Kurahashi, Takuya'
'Oda, Kenji'
'Sugimoto, Manabu'
'Ogura, Takashi'
'Fujii, Hiroshi'

_publ_section_title
;
 Trigonal-Bipyramidal Geometry Induced by an External Water Ligand in a
 Sterically Hindered Iron Salen Complex, Related to the Active Site of
 Protocatechuate 3,4-Dioxygenase
;
_journal_issue 19
_journal_name_full 'Inorganic Chemistry'
_journal_page_first 7709
_journal_page_last 7721
_journal_paper_doi 10.1021/ic060650p
_journal_volume 45
_journal_year 2006
_chemical_formula_moiety 'C50 H50 Cl Fe N2 O2 '
_chemical_formula_sum 'C50 H50 Cl Fe N2 O2'
_chemical_formula_weight 802.26
_space_group_IT_number 14
_symmetry_cell_setting monoclinic
_symmetry_Int_Tables_number 14
_symmetry_space_group_name_Hall '-P 2yn'
_symmetry_space_group_name_H-M 'P 1 21/n 1'
_cell_angle_alpha 90
_cell_angle_beta 93.438(3)
_cell_angle_gamma 90
_cell_formula_units_Z 4
_cell_length_a 11.6196(5)
_cell_length_b 12.7901(5)
_cell_length_c 28.174(1)
_cell_measurement_reflns_used 12378
_cell_measurement_temperature 173.2
_cell_measurement_theta_max 27.5
_cell_measurement_theta_min 3.1
_cell_volume 4179.6(3)
_computing_cell_refinement CRYSTALCLEAR
_computing_data_collection CRYSTALCLEAR
_computing_data_reduction 'teXsan Ver. 1.11'
_computing_publication_material 'teXsan Ver. 1.11'
_computing_structure_refinement 'teXsan Ver. 1.10'
_computing_structure_solution SIR92
_diffrn_detector_area_resol_mean 14.62
_diffrn_measured_fraction_theta_full 0.9885
_diffrn_measured_fraction_theta_max 0.9885
_diffrn_measurement_device_type 'Rigaku/MSC Mercury CCD'
_diffrn_measurement_method \w
_diffrn_radiation_type 'Mo K\a'
_diffrn_radiation_wavelength 0.7107
_diffrn_reflns_av_R_equivalents 0.031
_diffrn_reflns_limit_h_max 15
_diffrn_reflns_limit_h_min -9
_diffrn_reflns_limit_k_max 16
_diffrn_reflns_limit_k_min -15
_diffrn_reflns_limit_l_max 36
_diffrn_reflns_limit_l_min -36
_diffrn_reflns_number 33614
_diffrn_reflns_theta_full 27.48
_diffrn_reflns_theta_max 27.48
_exptl_absorpt_coefficient_mu 0.466
_exptl_absorpt_correction_T_max 0.911
_exptl_absorpt_correction_T_min 0.911
_exptl_absorpt_correction_type multi-scan
_exptl_absorpt_process_details '(Jacobson, 1998)'
_exptl_crystal_colour black
_exptl_crystal_density_diffrn 1.275
_exptl_crystal_density_method 'not measured'
_exptl_crystal_description Prism
_exptl_crystal_size_max 0.250
_exptl_crystal_size_mid 0.200
_exptl_crystal_size_min 0.200
_refine_diff_density_max 0.74
_refine_diff_density_min -0.39
_refine_ls_extinction_method none
_refine_ls_goodness_of_fit_ref 1.862
_refine_ls_hydrogen_treatment noref
_refine_ls_number_parameters 505
_refine_ls_number_reflns 9482
_refine_ls_R_factor_gt 0.0603
_refine_ls_shift/su_max 0.0003
_refine_ls_structure_factor_coef Fsqd
_refine_ls_weighting_details 'w = 1/[\s^2^(Fo^2^) + (0.05000(Max(Fo^2^,0) + 2Fc^2^)/3)^2^]'
_refine_ls_weighting_scheme calc
_refine_ls_wR_factor_ref 0.1556
_reflns_number_gt 8165
_reflns_number_total 9482
_reflns_threshold_expression F^2^>2.0\s(F^2^)
_cod_data_source_file ic060650psup2.cif
_cod_data_source_block '_XMS1Cl'
_cod_original_cell_volume 4179.5(3)
_cod_original_formula_sum 'C50 H50 Cl Fe N2 O2 '
_cod_database_code 4332663

loop_
_symmetry_equiv_pos_as_xyz
x,y,z
1/2-x,1/2+y,1/2-z
-x,-y,-z
1/2+x,1/2-y,1/2+z

loop_
_atom_site_label
_atom_site_type_symbol
_atom_site_fract_x
_atom_site_fract_y
_atom_site_fract_z
_atom_site_U_iso_or_equiv
_atom_site_adp_type
_atom_site_occupancy
_atom_site_calc_flag
Fe(1) Fe 0.03791(3) 0.21500(3) 0.61910(1) 0.01712(9) Uani 1.00 d
Cl(1) Cl 0.17600(5) 0.09468(5) 0.63193(2) 0.0269(2) Uani 1.00 d
O(1) O 0.0973(1) 0.3393(1) 0.64788(6) 0.0207(4) Uani 1.00 d
O(2) O 0.0464(1) 0.2633(1) 0.55618(6) 0.0215(4) Uani 1.00 d
N(1) N -0.0688(2) 0.2039(2) 0.67631(7) 0.0206(5) Uani 1.00 d
N(2) N -0.0964(2) 0.1163(2) 0.59241(7) 0.0192(5) Uani 1.00 d
C(1) C 0.1078(2) 0.3708(2) 0.69273(8) 0.0205(6) Uani 1.00 d
C(2) C 0.1873(2) 0.4508(2) 0.70641(9) 0.0225(6) Uani 1.00 d
C(3) C 0.1953(2) 0.4822(2) 0.75389(9) 0.0281(7) Uani 1.00 d
C(4) C 0.1277(2) 0.4401(2) 0.78811(9) 0.0333(7) Uani 1.00 d
C(5) C 0.0492(3) 0.3640(2) 0.77500(9) 0.0341(7) Uani 1.00 d
C(6) C 0.0386(2) 0.3279(2) 0.72766(9) 0.0257(6) Uani 1.00 d
C(7) C -0.0503(2) 0.2525(2) 0.71623(9) 0.0261(6) Uani 1.00 d
C(8) C -0.1737(2) 0.1370(2) 0.67094(8) 0.0212(6) Uani 1.00 d
C(9) C -0.1624(2) 0.0622(2) 0.62848(8) 0.0202(6) Uani 1.00 d
C(10) C -0.1084(2) 0.0863(2) 0.54866(8) 0.0209(6) Uani 1.00 d
C(11) C -0.0553(2) 0.1335(2) 0.50929(8) 0.0198(6) Uani 1.00 d
C(12) C -0.0836(2) 0.0925(2) 0.46339(9) 0.0244(6) Uani 1.00 d
C(13) C -0.0419(2) 0.1372(2) 0.42384(9) 0.0282(7) Uani 1.00 d
C(14) C 0.0300(2) 0.2231(2) 0.42899(9) 0.0281(7) Uani 1.00 d
C(15) C 0.0624(2) 0.2663(2) 0.47282(9) 0.0225(6) Uani 1.00 d
C(16) C 0.0192(2) 0.2208(2) 0.51423(8) 0.0198(6) Uani 1.00 d
C(17) C 0.2626(2) 0.5017(2) 0.67185(9) 0.0244(6) Uani 1.00 d
C(18) C 0.2518(3) 0.6090(2) 0.6628(1) 0.0341(7) Uani 1.00 d
C(19) C 0.3264(3) 0.6556(3) 0.6320(1) 0.0474(10) Uani 1.00 d
C(20) C 0.4099(3) 0.5990(3) 0.6111(1) 0.050(1) Uani 1.00 d
C(21) C 0.4211(3) 0.4933(3) 0.6201(1) 0.0408(9) Uani 1.00 d
C(22) C 0.3483(2) 0.4426(2) 0.65059(9) 0.0285(7) Uani 1.00 d
C(23) C 0.1621(3) 0.6757(2) 0.6842(1) 0.0468(9) Uani 1.00 d
C(24) C 0.3654(2) 0.3286(2) 0.6604(1) 0.0375(8) Uani 1.00 d
C(25) C -0.2042(2) 0.0811(2) 0.71604(8) 0.0213(6) Uani 1.00 d
C(26) C -0.1239(2) 0.0184(2) 0.74196(9) 0.0268(6) Uani 1.00 d
C(27) C -0.1549(2) -0.0251(2) 0.78464(9) 0.0295(7) Uani 1.00 d
C(28) C -0.2624(2) -0.0098(2) 0.80245(9) 0.0300(7) Uani 1.00 d
C(29) C -0.3410(2) 0.0499(2) 0.77559(10) 0.0317(7) Uani 1.00 d
C(30) C -0.3145(2) 0.0967(2) 0.73302(9) 0.0263(6) Uani 1.00 d
C(31) C -0.0039(2) -0.0032(3) 0.7279(1) 0.0458(9) Uani 1.00 d
C(32) C -0.2888(3) -0.0521(3) 0.8502(1) 0.0442(9) Uani 1.00 d
C(33) C -0.4063(2) 0.1618(3) 0.7073(1) 0.0394(8) Uani 1.00 d
C(34) C -0.2806(2) 0.0214(2) 0.61057(8) 0.0217(6) Uani 1.00 d
C(35) C -0.3145(2) -0.0811(2) 0.62163(9) 0.0245(6) Uani 1.00 d
C(36) C -0.4223(2) -0.1168(2) 0.60438(9) 0.0301(7) Uani 1.00 d
C(37) C -0.4982(2) -0.0554(2) 0.57739(9) 0.0315(7) Uani 1.00 d
C(38) C -0.4660(2) 0.0461(2) 0.56804(9) 0.0309(7) Uani 1.00 d
C(39) C -0.3591(2) 0.0862(2) 0.58403(9) 0.0246(6) Uani 1.00 d
C(40) C -0.2429(2) -0.1531(2) 0.6539(1) 0.0337(7) Uani 1.00 d
C(41) C -0.6152(3) -0.0955(3) 0.5588(1) 0.0503(10) Uani 1.00 d
C(42) C -0.3355(2) 0.1992(2) 0.5709(1) 0.0327(7) Uani 1.00 d
C(43) C 0.1390(2) 0.3601(2) 0.47646(8) 0.0256(6) Uani 1.00 d
C(44) C 0.2518(2) 0.3514(2) 0.49663(10) 0.0325(7) Uani 1.00 d
C(45) C 0.3202(3) 0.4403(3) 0.5002(1) 0.0424(9) Uani 1.00 d
C(46) C 0.2784(3) 0.5361(3) 0.4843(1) 0.0439(9) Uani 1.00 d
C(47) C 0.1684(3) 0.5434(2) 0.46373(10) 0.0356(8) Uani 1.00 d
C(48) C 0.0979(2) 0.4564(2) 0.45851(9) 0.0273(6) Uani 1.00 d
C(49) C 0.2993(3) 0.2482(3) 0.5145(1) 0.0449(9) Uani 1.00 d
C(50) C -0.0195(3) 0.4672(2) 0.43310(10) 0.0317(7) Uani 1.00 d
H(1) H 0.2493 0.5365 0.7630 0.0327 Uiso 1.00 calc
H(2) H 0.1362 0.4654 0.8202 0.0393 Uiso 1.00 calc
H(3) H 0.0016 0.3352 0.7985 0.0403 Uiso 1.00 calc
H(4) H -0.1007 0.2365 0.7410 0.0313 Uiso 1.00 calc
H(5) H -0.2365 0.1822 0.6625 0.0253 Uiso 1.00 calc
H(6) H -0.1181 0.0030 0.6398 0.0252 Uiso 1.00 calc
H(7) H -0.1556 0.0263 0.5417 0.0259 Uiso 1.00 calc
H(8) H -0.1339 0.0325 0.4603 0.0290 Uiso 1.00 calc
H(9) H -0.0631 0.1092 0.3929 0.0318 Uiso 1.00 calc
H(10) H 0.0581 0.2541 0.4010 0.0324 Uiso 1.00 calc
H(11) H 0.3181 0.7288 0.6247 0.0570 Uiso 1.00 calc
H(12) H 0.4611 0.6314 0.5902 0.0597 Uiso 1.00 calc
H(13) H 0.4807 0.4538 0.6060 0.0463 Uiso 1.00 calc
H(14) H 0.1976 0.7307 0.7020 0.0560 Uiso 1.00 calc
H(15) H 0.1117 0.7045 0.6594 0.0560 Uiso 1.00 calc
H(16) H 0.1173 0.6342 0.7043 0.0560 Uiso 1.00 calc
H(17) H 0.3092 0.3041 0.6816 0.0448 Uiso 1.00 calc
H(18) H 0.3577 0.2886 0.6320 0.0448 Uiso 1.00 calc
H(19) H 0.4403 0.3165 0.6755 0.0448 Uiso 1.00 calc
H(20) H -0.0992 -0.0671 0.8027 0.0367 Uiso 1.00 calc
H(21) H -0.4168 0.0591 0.7867 0.0393 Uiso 1.00 calc
H(22) H 0.0078 -0.0769 0.7244 0.0531 Uiso 1.00 calc
H(23) H 0.0082 0.0290 0.6976 0.0531 Uiso 1.00 calc
H(24) H 0.0516 0.0233 0.7507 0.0531 Uiso 1.00 calc
H(25) H -0.3647 -0.0339 0.8575 0.0548 Uiso 1.00 calc
H(26) H -0.2803 -0.1259 0.8506 0.0548 Uiso 1.00 calc
H(27) H -0.2358 -0.0230 0.8744 0.0548 Uiso 1.00 calc
H(28) H -0.4277 0.2180 0.7270 0.0448 Uiso 1.00 calc
H(29) H -0.3789 0.1889 0.6786 0.0448 Uiso 1.00 calc
H(30) H -0.4730 0.1196 0.6996 0.0448 Uiso 1.00 calc
H(31) H -0.4441 -0.1872 0.6119 0.0343 Uiso 1.00 calc
H(32) H -0.5182 0.0909 0.5497 0.0367 Uiso 1.00 calc
H(33) H -0.2824 -0.1684 0.6819 0.0395 Uiso 1.00 calc
H(34) H -0.2276 -0.2167 0.6381 0.0395 Uiso 1.00 calc
H(35) H -0.1709 -0.1204 0.6634 0.0395 Uiso 1.00 calc
H(36) H -0.6747 -0.0539 0.5710 0.0558 Uiso 1.00 calc
H(37) H -0.6212 -0.0905 0.5247 0.0558 Uiso 1.00 calc
H(38) H -0.6250 -0.1660 0.5677 0.0558 Uiso 1.00 calc
H(39) H -0.2609 0.2196 0.5841 0.0389 Uiso 1.00 calc
H(40) H -0.3394 0.2081 0.5378 0.0389 Uiso 1.00 calc
H(41) H -0.3916 0.2441 0.5846 0.0389 Uiso 1.00 calc
H(42) H 0.3986 0.4342 0.5136 0.0504 Uiso 1.00 calc
H(43) H 0.3264 0.5975 0.4872 0.0524 Uiso 1.00 calc
H(44) H 0.1375 0.6104 0.4541 0.0419 Uiso 1.00 calc
H(45) H 0.2432 0.1944 0.5096 0.0541 Uiso 1.00 calc
H(46) H 0.3658 0.2293 0.4973 0.0541 Uiso 1.00 calc
H(47) H 0.3225 0.2521 0.5473 0.0541 Uiso 1.00 calc
H(48) H -0.0654 0.5153 0.4490 0.0383 Uiso 1.00 calc
H(49) H -0.0111 0.4913 0.4012 0.0383 Uiso 1.00 calc
H(50) H -0.0573 0.4008 0.4314 0.0383 Uiso 1.00 calc

loop_
_atom_site_aniso_label
_atom_site_aniso_U_11
_atom_site_aniso_U_22
_atom_site_aniso_U_33
_atom_site_aniso_U_12
_atom_site_aniso_U_13
_atom_site_aniso_U_23
Fe(1) 0.0163(2) 0.0202(2) 0.0148(2) -0.0032(1) 0.0001(1) 0.0017(1)
Cl(1) 0.0232(3) 0.0253(3) 0.0317(3) 0.0025(2) -0.0017(2) 0.0022(2)
O(1) 0.0233(8) 0.0228(9) 0.0158(8) -0.0055(7) -0.0002(6) 0.0000(6)
O(2) 0.0271(9) 0.0233(9) 0.0141(8) -0.0060(7) 0.0000(7) 0.0017(6)
N(1) 0.0173(9) 0.027(1) 0.0177(9) -0.0059(8) -0.0003(8) 0.0024(8)
N(2) 0.0172(9) 0.0211(10) 0.0192(9) -0.0027(8) 0.0012(8) 0.0010(8)
C(1) 0.019(1) 0.024(1) 0.018(1) 0.0002(9) -0.0009(9) -0.0008(9)
C(2) 0.019(1) 0.026(1) 0.022(1) -0.0014(9) -0.0004(9) -0.0002(10)
C(3) 0.025(1) 0.033(1) 0.025(1) -0.005(1) -0.004(1) -0.007(1)
C(4) 0.033(1) 0.047(2) 0.020(1) -0.010(1) -0.001(1) -0.008(1)
C(5) 0.034(1) 0.048(2) 0.020(1) -0.013(1) 0.005(1) -0.003(1)
C(6) 0.024(1) 0.034(1) 0.019(1) -0.006(1) 0.0003(10) -0.001(1)
C(7) 0.023(1) 0.036(1) 0.019(1) -0.007(1) 0.0032(10) 0.001(1)
C(8) 0.016(1) 0.025(1) 0.022(1) -0.0048(9) 0.0001(9) 0.0041(10)
C(9) 0.017(1) 0.023(1) 0.021(1) -0.0033(9) 0.0004(9) 0.0050(9)
C(10) 0.020(1) 0.020(1) 0.022(1) -0.0014(9) -0.0018(9) 0.0001(9)
C(11) 0.023(1) 0.019(1) 0.017(1) 0.0029(9) -0.0014(9) 0.0020(9)
C(12) 0.027(1) 0.023(1) 0.022(1) 0.0009(10) -0.002(1) -0.0039(10)
C(13) 0.039(1) 0.027(1) 0.019(1) 0.001(1) -0.001(1) -0.0036(10)
C(14) 0.040(2) 0.028(1) 0.017(1) 0.000(1) 0.007(1) 0.0026(10)
C(15) 0.026(1) 0.020(1) 0.021(1) 0.0017(9) 0.0027(10) 0.0025(9)
C(16) 0.021(1) 0.021(1) 0.017(1) 0.0020(9) -0.0010(9) 0.0004(9)
C(17) 0.022(1) 0.029(1) 0.022(1) -0.0097(10) -0.0016(10) -0.0026(10)
C(18) 0.039(2) 0.032(1) 0.031(1) -0.010(1) -0.002(1) 0.000(1)
C(19) 0.062(2) 0.034(2) 0.047(2) -0.020(2) 0.007(2) 0.006(1)
C(20) 0.060(2) 0.054(2) 0.040(2) -0.028(2) 0.016(2) 0.001(2)
C(21) 0.031(1) 0.058(2) 0.035(2) -0.013(1) 0.010(1) -0.008(1)
C(22) 0.025(1) 0.036(1) 0.024(1) -0.008(1) -0.003(1) -0.004(1)
C(23) 0.058(2) 0.029(2) 0.053(2) 0.000(1) 0.002(2) 0.001(1)
C(24) 0.024(1) 0.040(2) 0.049(2) 0.002(1) 0.004(1) -0.004(1)
C(25) 0.018(1) 0.026(1) 0.020(1) -0.0059(9) 0.0020(9) 0.0019(9)
C(26) 0.018(1) 0.040(2) 0.023(1) -0.004(1) 0.0014(10) 0.006(1)
C(27) 0.028(1) 0.035(1) 0.024(1) -0.003(1) 0.000(1) 0.008(1)
C(28) 0.035(1) 0.033(1) 0.023(1) -0.006(1) 0.006(1) 0.003(1)
C(29) 0.027(1) 0.037(2) 0.033(1) -0.001(1) 0.015(1) 0.003(1)
C(30) 0.023(1) 0.029(1) 0.028(1) -0.003(1) 0.007(1) 0.003(1)
C(31) 0.022(1) 0.078(2) 0.038(2) 0.010(1) 0.006(1) 0.024(2)
C(32) 0.046(2) 0.054(2) 0.034(2) -0.005(2) 0.012(1) 0.015(1)
C(33) 0.026(1) 0.046(2) 0.047(2) 0.010(1) 0.014(1) 0.015(1)
C(34) 0.019(1) 0.025(1) 0.021(1) -0.0058(9) 0.0011(9) -0.0008(9)
C(35) 0.024(1) 0.025(1) 0.025(1) -0.0040(10) 0.0060(10) -0.0010(10)
C(36) 0.035(1) 0.031(1) 0.025(1) -0.017(1) 0.008(1) -0.002(1)
C(37) 0.025(1) 0.045(2) 0.024(1) -0.014(1) 0.001(1) -0.001(1)
C(38) 0.023(1) 0.043(2) 0.027(1) -0.005(1) -0.005(1) 0.005(1)
C(39) 0.021(1) 0.028(1) 0.025(1) -0.0035(10) -0.0014(10) 0.001(1)
C(40) 0.031(1) 0.026(1) 0.044(2) -0.003(1) 0.006(1) 0.009(1)
C(41) 0.036(2) 0.075(2) 0.039(2) -0.029(2) -0.006(1) 0.005(2)
C(42) 0.032(1) 0.028(1) 0.037(2) 0.001(1) -0.010(1) 0.007(1)
C(43) 0.035(1) 0.027(1) 0.015(1) -0.004(1) 0.0050(10) 0.0015(9)
C(44) 0.034(1) 0.036(2) 0.028(1) -0.005(1) 0.003(1) 0.006(1)
C(45) 0.038(2) 0.056(2) 0.032(1) -0.017(1) -0.002(1) 0.006(1)
C(46) 0.057(2) 0.042(2) 0.033(2) -0.024(2) 0.005(1) 0.004(1)
C(47) 0.057(2) 0.026(1) 0.024(1) -0.008(1) 0.007(1) 0.002(1)
C(48) 0.039(1) 0.028(1) 0.016(1) -0.003(1) 0.010(1) 0.0000(10)
C(49) 0.032(2) 0.051(2) 0.052(2) 0.003(1) -0.001(1) 0.015(2)
C(50) 0.041(2) 0.026(1) 0.029(1) 0.002(1) 0.007(1) 0.003(1)

loop_
_atom_type_symbol
_atom_type_description
_atom_type_scat_dispersion_real
_atom_type_scat_dispersion_imag
_atom_type_scat_source
C C 0.003 0.002
;International Tables for Crystallography
(1992, Vol. C, Tables 4.2.6.8 and 6.1.1.1)
;
H H 0.000 0.000
;International Tables for Crystallography
(1992, Vol. C, Table 6.1.1.2)
;
Cl Cl 0.148 0.159
;International Tables for Crystallography
(1992, Vol. C, Tables 4.2.6.8 and 6.1.1.1)
;
Fe Fe 0.346 0.844
;International Tables for Crystallography
(1992, Vol. C, Tables 4.2.6.8 and 6.1.1.1)
;
N N 0.006 0.003
;International Tables for Crystallography
(1992, Vol. C, Tables 4.2.6.8 and 6.1.1.1)
;
O O 0.011 0.006
;International Tables for Crystallography
(1992, Vol. C, Tables 4.2.6.8 and 6.1.1.1)
;

loop_
_geom_angle_atom_site_label_1
_geom_angle_atom_site_label_2
_geom_angle_atom_site_label_3
_geom_angle
_geom_angle_publ_flag
Cl(1) Fe(1) O(1) 105.59(5) yes
Cl(1) Fe(1) O(2) 107.44(6) yes
Cl(1) Fe(1) N(1) 106.29(6) yes
Cl(1) Fe(1) N(2) 98.86(6) yes
O(1) Fe(1) O(2) 95.12(7) yes
O(1) Fe(1) N(1) 86.84(7) yes
O(1) Fe(1) N(2) 153.68(8) yes
O(2) Fe(1) N(1) 144.29(8) yes
O(2) Fe(1) N(2) 86.58(7) yes
N(1) Fe(1) N(2) 76.96(8) yes
Fe(1) O(1) C(1) 132.3(2) yes
Fe(1) O(2) C(16) 133.1(2) yes
Fe(1) N(1) C(7) 124.2(2) yes
Fe(1) N(1) C(8) 118.6(1) yes
C(7) N(1) C(8) 117.2(2) yes
Fe(1) N(2) C(9) 115.9(1) yes
Fe(1) N(2) C(10) 123.6(2) yes
C(9) N(2) C(10) 119.1(2) yes
O(1) C(1) C(2) 120.0(2) yes
O(1) C(1) C(6) 121.4(2) yes
C(2) C(1) C(6) 118.6(2) yes
C(1) C(2) C(3) 118.3(2) yes
C(1) C(2) C(17) 122.3(2) yes
C(3) C(2) C(17) 119.4(2) yes
C(2) C(3) C(4) 123.1(2) yes
C(3) C(4) C(5) 119.0(2) yes
C(4) C(5) C(6) 120.5(3) yes
C(1) C(6) C(5) 120.6(2) yes
C(1) C(6) C(7) 122.3(2) yes
C(5) C(6) C(7) 116.9(2) yes
N(1) C(7) C(6) 126.8(2) yes
N(1) C(8) C(9) 109.1(2) yes
N(1) C(8) C(25) 114.6(2) yes
C(9) C(8) C(25) 113.1(2) yes
N(2) C(9) C(8) 108.3(2) yes
N(2) C(9) C(34) 115.2(2) yes
C(8) C(9) C(34) 110.6(2) yes
N(2) C(10) C(11) 125.9(2) yes
C(10) C(11) C(12) 117.5(2) yes
C(10) C(11) C(16) 123.1(2) yes
C(12) C(11) C(16) 119.3(2) yes
C(11) C(12) C(13) 121.0(2) yes
C(12) C(13) C(14) 119.2(2) yes
C(13) C(14) C(15) 122.8(2) yes
C(14) C(15) C(16) 118.6(2) yes
C(14) C(15) C(43) 120.7(2) yes
C(16) C(15) C(43) 120.7(2) yes
O(2) C(16) C(11) 121.6(2) yes
O(2) C(16) C(15) 119.2(2) yes
C(11) C(16) C(15) 119.1(2) yes
C(2) C(17) C(18) 119.7(2) yes
C(2) C(17) C(22) 119.9(2) yes
C(18) C(17) C(22) 120.3(3) yes
C(17) C(18) C(19) 118.7(3) yes
C(17) C(18) C(23) 122.7(3) yes
C(19) C(18) C(23) 118.6(3) yes
C(18) C(19) C(20) 121.5(3) yes
C(19) C(20) C(21) 120.0(3) yes
C(20) C(21) C(22) 120.8(3) yes
C(17) C(22) C(21) 118.7(3) yes
C(17) C(22) C(24) 122.1(2) yes
C(21) C(22) C(24) 119.2(3) yes
C(8) C(25) C(26) 121.6(2) yes
C(8) C(25) C(30) 118.7(2) yes
C(26) C(25) C(30) 119.6(2) yes
C(25) C(26) C(27) 118.7(2) yes
C(25) C(26) C(31) 124.7(2) yes
C(27) C(26) C(31) 116.6(2) yes
C(26) C(27) C(28) 122.8(2) yes
C(27) C(28) C(29) 117.4(2) yes
C(27) C(28) C(32) 120.7(3) yes
C(29) C(28) C(32) 121.8(3) yes
C(28) C(29) C(30) 122.4(2) yes
C(25) C(30) C(29) 119.0(2) yes
C(25) C(30) C(33) 123.3(2) yes
C(29) C(30) C(33) 117.7(2) yes
C(9) C(34) C(35) 120.2(2) yes
C(9) C(34) C(39) 120.9(2) yes
C(35) C(34) C(39) 118.9(2) yes
C(34) C(35) C(36) 119.0(2) yes
C(34) C(35) C(40) 123.3(2) yes
C(36) C(35) C(40) 117.5(2) yes
C(35) C(36) C(37) 122.6(2) yes
C(36) C(37) C(38) 118.1(2) yes
C(36) C(37) C(41) 121.9(3) yes
C(38) C(37) C(41) 120.0(3) yes
C(37) C(38) C(39) 122.1(2) yes
C(34) C(39) C(38) 119.3(2) yes
C(34) C(39) C(42) 124.5(2) yes
C(38) C(39) C(42) 116.2(2) yes
C(15) C(43) C(44) 120.2(2) yes
C(15) C(43) C(48) 119.4(2) yes
C(44) C(43) C(48) 120.3(2) yes
C(43) C(44) C(45) 118.8(3) yes
C(43) C(44) C(49) 121.3(3) yes
C(45) C(44) C(49) 119.8(3) yes
C(44) C(45) C(46) 121.0(3) yes
C(45) C(46) C(47) 119.8(3) yes
C(46) C(47) C(48) 121.3(3) yes
C(43) C(48) C(47) 118.7(3) yes
C(43) C(48) C(50) 122.0(2) yes
C(47) C(48) C(50) 119.3(2) yes

loop_
_geom_bond_atom_site_label_1
_geom_bond_atom_site_label_2
_geom_bond_distance
_geom_bond_publ_flag
Fe(1) Cl(1) 2.2369(7) yes
Fe(1) O(1) 1.896(2) yes
Fe(1) O(2) 1.885(2) yes
Fe(1) N(1) 2.096(2) yes
Fe(1) N(2) 2.111(2) yes
O(1) C(1) 1.325(3) yes
O(2) C(16) 1.322(3) yes
N(1) C(7) 1.292(3) yes
N(1) C(8) 1.489(3) yes
N(2) C(9) 1.481(3) yes
N(2) C(10) 1.290(3) yes
C(1) C(2) 1.416(3) yes
C(1) C(6) 1.418(3) yes
C(2) C(3) 1.395(3) yes
C(2) C(17) 1.497(4) yes
C(3) C(4) 1.388(4) yes
C(4) C(5) 1.370(4) yes
C(5) C(6) 1.410(4) yes
C(6) C(7) 1.435(4) yes
C(8) C(9) 1.543(3) yes
C(8) C(25) 1.518(3) yes
C(9) C(34) 1.526(3) yes
C(10) C(11) 1.435(3) yes
C(11) C(12) 1.416(3) yes
C(11) C(16) 1.414(3) yes
C(12) C(13) 1.367(4) yes
C(13) C(14) 1.383(4) yes
C(14) C(15) 1.385(3) yes
C(15) C(16) 1.422(3) yes
C(15) C(43) 1.493(3) yes
C(17) C(18) 1.401(4) yes
C(17) C(22) 1.412(4) yes
C(18) C(19) 1.396(4) yes
C(18) C(23) 1.501(5) yes
C(19) C(20) 1.371(5) yes
C(20) C(21) 1.380(5) yes
C(21) C(22) 1.400(4) yes
C(22) C(24) 1.495(4) yes
C(25) C(26) 1.403(3) yes
C(25) C(30) 1.409(3) yes
C(26) C(27) 1.392(4) yes
C(26) C(31) 1.497(4) yes
C(27) C(28) 1.387(4) yes
C(28) C(29) 1.381(4) yes
C(28) C(32) 1.499(4) yes
C(29) C(30) 1.392(4) yes
C(30) C(33) 1.504(4) yes
C(34) C(35) 1.410(3) yes
C(34) C(39) 1.413(3) yes
C(35) C(36) 1.393(4) yes
C(35) C(40) 1.509(4) yes
C(36) C(37) 1.376(4) yes
C(37) C(38) 1.381(4) yes
C(37) C(41) 1.517(4) yes
C(38) C(39) 1.393(3) yes
C(39) C(42) 1.521(4) yes
C(43) C(44) 1.401(4) yes
C(43) C(48) 1.404(4) yes
C(44) C(45) 1.387(4) yes
C(44) C(49) 1.505(4) yes
C(45) C(46) 1.382(5) yes
C(46) C(47) 1.375(4) yes
C(47) C(48) 1.384(4) yes
C(48) C(50) 1.508(4) yes

loop_
_geom_contact_atom_site_label_1
_geom_contact_atom_site_label_2
_geom_contact_distance
_geom_contact_site_symmetry_2
O(1) C(50) 3.449(3) 3_566
O(2) C(50) 3.476(3) 3_566
O(2) C(47) 3.534(4) 3_566
N(1) C(32) 3.591(4) 2_456
C(3) C(31) 3.597(4) 2_556
C(7) C(32) 3.582(4) 2_456
C(10) C(12) 3.227(4) 3_556
C(10) C(13) 3.415(4) 3_556
C(11) C(12) 3.377(3) 3_556
C(12) C(41) 3.518(4) 3_456
C(24) C(33) 3.594(4) 1_655
C(32) C(47) 3.268(4) 4_455
C(47) C(50) 3.473(4) 3_566
C(48) C(50) 3.383(4) 3_566
C(48) C(48) 3.540(5) 3_566

loop_
_geom_torsion_atom_site_label_1
_geom_torsion_atom_site_label_2
_geom_torsion_atom_site_label_3
_geom_torsion_atom_site_label_4
_geom_torsion
_geom_torsion_publ_flag
Fe(1) O(1) C(1) C(2) 159.6(2) yes
Fe(1) O(1) C(1) C(6) -22.1(3) yes
Fe(1) O(2) C(16) C(11) 18.3(3) yes
Fe(1) O(2) C(16) C(15) -164.1(2) yes
Fe(1) N(1) C(7) C(6) 5.3(4) yes
Fe(1) N(1) C(8) C(9) 17.2(2) yes
Fe(1) N(1) C(8) C(25) 145.1(2) yes
Fe(1) N(2) C(9) C(8) 36.2(2) yes
Fe(1) N(2) C(9) C(34) 160.6(2) yes
Fe(1) N(2) C(10) C(11) -17.3(3) yes
Cl(1) Fe(1) O(1) C(1) -77.8(2) yes
Cl(1) Fe(1) O(2) C(16) 72.3(2) yes
Cl(1) Fe(1) N(1) C(7) 86.6(2) yes
Cl(1) Fe(1) N(1) C(8) -94.2(2) yes
Cl(1) Fe(1) N(2) C(9) 83.3(2) yes
Cl(1) Fe(1) N(2) C(10) -83.0(2) yes
O(1) Fe(1) O(2) C(16) -179.6(2) yes
O(1) Fe(1) N(1) C(7) -18.7(2) yes
O(1) Fe(1) N(1) C(8) 160.5(2) yes
O(1) Fe(1) N(2) C(9) -74.9(2) yes
O(1) Fe(1) N(2) C(10) 118.7(2) yes
O(1) C(1) C(2) C(3) 179.5(2) yes
O(1) C(1) C(2) C(17) -0.7(4) yes
O(1) C(1) C(6) C(5) -178.5(2) yes
O(1) C(1) C(6) C(7) -3.3(4) yes
O(2) Fe(1) O(1) C(1) 172.5(2) yes
O(2) Fe(1) N(1) C(7) -113.1(2) yes
O(2) Fe(1) N(1) C(8) 66.1(2) yes
O(2) Fe(1) N(2) C(9) -169.6(2) yes
O(2) Fe(1) N(2) C(10) 24.1(2) yes
O(2) C(16) C(11) C(10) 1.4(4) yes
O(2) C(16) C(11) C(12) 178.6(2) yes
O(2) C(16) C(15) C(14) -177.8(2) yes
O(2) C(16) C(15) C(43) 0.8(4) yes
N(1) Fe(1) O(1) C(1) 28.2(2) yes
N(1) Fe(1) O(2) C(16) -87.9(2) yes
N(1) Fe(1) N(2) C(9) -21.5(2) yes
N(1) Fe(1) N(2) C(10) 172.2(2) yes
N(1) C(7) C(6) C(1) 10.2(4) yes
N(1) C(7) C(6) C(5) -174.4(3) yes
N(1) C(8) C(9) N(2) -32.6(2) yes
N(1) C(8) C(9) C(34) -159.7(2) yes
N(1) C(8) C(25) C(26) -53.9(3) yes
N(1) C(8) C(25) C(30) 123.5(2) yes
N(2) Fe(1) O(1) C(1) 79.8(3) yes
N(2) Fe(1) O(2) C(16) -25.9(2) yes
N(2) Fe(1) N(1) C(7) -177.8(2) yes
N(2) Fe(1) N(1) C(8) 1.4(2) yes
N(2) C(9) C(8) C(25) -161.4(2) yes
N(2) C(9) C(34) C(35) 133.2(2) yes
N(2) C(9) C(34) C(39) -48.8(3) yes
N(2) C(10) C(11) C(12) -176.9(2) yes
N(2) C(10) C(11) C(16) 0.4(4) yes
C(1) C(2) C(3) C(4) -1.1(4) yes
C(1) C(2) C(17) C(18) 117.9(3) yes
C(1) C(2) C(17) C(22) -65.6(3) yes
C(1) C(6) C(5) C(4) -1.0(4) yes
C(2) C(1) C(6) C(5) -0.2(4) yes
C(2) C(1) C(6) C(7) 175.1(2) yes
C(2) C(3) C(4) C(5) 0.0(5) yes
C(2) C(17) C(18) C(19) 177.2(2) yes
C(2) C(17) C(18) C(23) -3.7(4) yes
C(2) C(17) C(22) C(21) -177.0(2) yes
C(2) C(17) C(22) C(24) 1.6(3) yes
C(3) C(2) C(1) C(6) 1.2(4) yes
C(3) C(2) C(17) C(18) -62.4(3) yes
C(3) C(2) C(17) C(22) 114.1(3) yes
C(3) C(4) C(5) C(6) 1.1(5) yes
C(4) C(3) C(2) C(17) 179.2(3) yes
C(4) C(5) C(6) C(7) -176.5(3) yes
C(6) C(1) C(2) C(17) -179.1(2) yes
C(6) C(7) N(1) C(8) -173.9(2) yes
C(7) N(1) C(8) C(9) -163.6(2) yes
C(7) N(1) C(8) C(25) -35.6(3) yes
C(8) C(9) N(2) C(10) -156.8(2) yes
C(8) C(9) C(34) C(35) -103.7(3) yes
C(8) C(9) C(34) C(39) 74.4(3) yes
C(8) C(25) C(26) C(27) 175.8(2) yes
C(8) C(25) C(26) C(31) -2.0(4) yes
C(8) C(25) C(30) C(29) -176.8(2) yes
C(8) C(25) C(30) C(33) 3.2(4) yes
C(9) N(2) C(10) C(11) 176.8(2) yes
C(9) C(8) C(25) C(26) 72.1(3) yes
C(9) C(8) C(25) C(30) -110.6(3) yes
C(9) C(34) C(35) C(36) -179.3(2) yes
C(9) C(34) C(35) C(40) 4.6(4) yes
C(9) C(34) C(39) C(38) 179.6(2) yes
C(9) C(34) C(39) C(42) 0.0(4) yes
C(10) N(2) C(9) C(34) -32.5(3) yes
C(10) C(11) C(12) C(13) 176.1(2) yes
C(10) C(11) C(16) C(15) -176.2(2) yes
C(11) C(12) C(13) C(14) 0.7(4) yes
C(11) C(16) C(15) C(14) -0.1(4) yes
C(11) C(16) C(15) C(43) 178.5(2) yes
C(12) C(11) C(16) C(15) 1.0(3) yes
C(12) C(13) C(14) C(15) 0.2(4) yes
C(13) C(12) C(11) C(16) -1.3(4) yes
C(13) C(14) C(15) C(16) -0.5(4) yes
C(13) C(14) C(15) C(43) -179.1(3) yes
C(14) C(15) C(43) C(44) -111.4(3) yes
C(14) C(15) C(43) C(48) 67.2(3) yes
C(15) C(43) C(44) C(45) -178.9(3) yes
C(15) C(43) C(44) C(49) 0.8(4) yes
C(15) C(43) C(48) C(47) 177.6(2) yes
C(15) C(43) C(48) C(50) -3.4(4) yes
C(16) C(15) C(43) C(44) 70.0(3) yes
C(16) C(15) C(43) C(48) -111.5(3) yes
C(17) C(18) C(19) C(20) -0.7(5) yes
C(17) C(22) C(21) C(20) 0.4(4) yes
C(18) C(17) C(22) C(21) -0.6(4) yes
C(18) C(17) C(22) C(24) 178.1(2) yes
C(18) C(19) C(20) C(21) 0.5(5) yes
C(19) C(18) C(17) C(22) 0.7(4) yes
C(19) C(20) C(21) C(22) -0.3(5) yes
C(20) C(19) C(18) C(23) -179.8(3) yes
C(20) C(21) C(22) C(24) -178.3(3) yes
C(22) C(17) C(18) C(23) 179.8(3) yes
C(25) C(8) C(9) C(34) 71.6(2) yes
C(25) C(26) C(27) C(28) 0.6(4) yes
C(25) C(30) C(29) C(28) 1.3(4) yes
C(26) C(25) C(30) C(29) 0.6(4) yes
C(26) C(25) C(30) C(33) -179.4(3) yes
C(26) C(27) C(28) C(29) 1.2(4) yes
C(26) C(27) C(28) C(32) -175.7(3) yes
C(27) C(26) C(25) C(30) -1.5(4) yes
C(27) C(28) C(29) C(30) -2.1(4) yes
C(28) C(27) C(26) C(31) 178.7(3) yes
C(28) C(29) C(30) C(33) -178.8(3) yes
C(30) C(25) C(26) C(31) -179.4(3) yes
C(30) C(29) C(28) C(32) 174.7(3) yes
C(34) C(35) C(36) C(37) -0.9(4) yes
C(34) C(39) C(38) C(37) 0.1(4) yes
C(35) C(34) C(39) C(38) -2.3(4) yes
C(35) C(34) C(39) C(42) 178.0(2) yes
C(35) C(36) C(37) C(38) -1.2(4) yes
C(35) C(36) C(37) C(41) 180.0(3) yes
C(36) C(35) C(34) C(39) 2.7(4) yes
C(36) C(37) C(38) C(39) 1.6(4) yes
C(37) C(36) C(35) C(40) 175.4(3) yes
C(37) C(38) C(39) C(42) 179.8(3) yes
C(39) C(34) C(35) C(40) -173.4(2) yes
C(39) C(38) C(37) C(41) -179.5(3) yes
C(43) C(44) C(45) C(46) 0.1(5) yes
C(43) C(48) C(47) C(46) 2.6(4) yes
C(44) C(43) C(48) C(47) -3.9(4) yes
C(44) C(43) C(48) C(50) 175.1(2) yes
C(44) C(45) C(46) C(47) -1.4(5) yes
C(45) C(44) C(43) C(48) 2.6(4) yes
C(45) C(46) C(47) C(48) 0.0(5) yes
C(46) C(45) C(44) C(49) -179.7(3) yes
C(46) C(47) C(48) C(50) -176.4(3) yes
C(48) C(43) C(44) C(49) -177.7(3) yes
C(48) C(43) C(44) C(49) -177.7(3) yes
